data_2243816
loop_
_publ_author_name
'Benouatas, Assia'
'Laroum, Rima'
'Hamdouni, Noudjoud'
'Zemamouche, Wissame'
'Debache, Abdelmadjid'
'Boudjada, Ali'

_publ_section_title
;
 Structural study and Hirshfeld surface analysis of
 (<i>Z</i>)-4-(2-methoxybenzylidene)-3-phenylisoxazol-5(4<i>H</i>)-one
;
_journal_coeditor_code EX2043
_journal_issue 5
_journal_name_full 'Acta Crystallographica Section E'
_journal_page_first 564
_journal_page_last 568
_journal_paper_doi 10.1107/S2056989021004308
_journal_volume 77
_journal_year 2021
_chemical_compound_source 'see text'
_chemical_formula_iupac 'C17 H13 N O3'
_chemical_formula_moiety 'C17 H13 N O3'
_chemical_formula_sum 'C17 H13 N O3'
_chemical_formula_weight 279.28
_chemical_name_systematic
;
(<i>Z</i>)-4-(2-Methoxybenzylidene)-3-phenylisoxazol-5(4<i>H</i>)-one
;
_space_group_crystal_system monoclinic
_space_group_IT_number 15
_space_group_name_Hall '-C 2yc'
_space_group_name_H-M_alt 'C 1 2/c 1'
_atom_sites_solution_hydrogens geom
_atom_sites_solution_primary direct
_atom_sites_solution_secondary direct
_audit_creation_method SHELXL-2018/3
_cell_angle_alpha 90
_cell_angle_beta 95.7910(10)
_cell_angle_gamma 90
_cell_formula_units_Z 8
_cell_length_a 20.3883(6)
_cell_length_b 7.5925(2)
_cell_length_c 17.9858(5)
_cell_measurement_reflns_used 1218
_cell_measurement_temperature 293(2)
_cell_measurement_theta_max 33.4
_cell_measurement_theta_min 2.3
_cell_volume 2769.96(13)
_computing_cell_refinement
;
SAINT (Bruker, 2009)
;
_computing_data_collection
;
APEX2 (Bruker, 2009)
;
_computing_data_reduction
;
APEX2 (Bruker, 2009)
;
_computing_molecular_graphics
;
Ortep-3 for Windows (Farrugia, 2012) and Mercury (Macrae et al.,
2020)
;
_computing_publication_material
;
WinGX publication routines (Farrugia, 2012)
;
_computing_structure_refinement
;
<i>SHELXL2018/3</i> (Sheldrick, 2015)
;
_computing_structure_solution
;
SIR-92 (Altomare <i>et al.</i>,  1994)
;
_diffrn_ambient_temperature 293(2)
_diffrn_measured_fraction_theta_full 0.995
_diffrn_measured_fraction_theta_max 0.995
_diffrn_measurement_device_type 'Bruker APEXII CCD'
_diffrn_measurement_method '\f and \w scans'
_diffrn_radiation_type MoK\a
_diffrn_radiation_wavelength 0.71073
_diffrn_reflns_av_R_equivalents 0.12
_diffrn_reflns_av_unetI/netI 0.1140
_diffrn_reflns_limit_h_max 24
_diffrn_reflns_limit_h_min -24
_diffrn_reflns_limit_k_max 9
_diffrn_reflns_limit_k_min -9
_diffrn_reflns_limit_l_max 20
_diffrn_reflns_limit_l_min -21
_diffrn_reflns_number 35544
_diffrn_reflns_theta_full 25.242
_diffrn_reflns_theta_max 25.248
_diffrn_reflns_theta_min 2.276
_exptl_absorpt_coefficient_mu 0.093
_exptl_absorpt_correction_T_max 0.99
_exptl_absorpt_correction_T_min 0.98
_exptl_absorpt_correction_type multi-scan
_exptl_absorpt_process_details
;
(SADABS; Bruker, 2009)
;
_exptl_crystal_colour white
_exptl_crystal_density_diffrn 1.339
_exptl_crystal_density_method 'not measured'
_exptl_crystal_description needle
_exptl_crystal_F_000 1168
_exptl_crystal_size_max 0.320
_exptl_crystal_size_mid 0.230
_exptl_crystal_size_min 0.100
_refine_diff_density_max 0.093
_refine_diff_density_min -0.161
_refine_ls_extinction_method none
_refine_ls_goodness_of_fit_ref 0.999
_refine_ls_hydrogen_treatment constr
_refine_ls_matrix_type full
_refine_ls_number_parameters 190
_refine_ls_number_reflns 2495
_refine_ls_number_restraints 0
_refine_ls_restrained_S_all 0.999
_refine_ls_R_factor_all 0.1346
_refine_ls_R_factor_gt 0.0566
_refine_ls_shift/su_max 0.000
_refine_ls_shift/su_mean 0.000
_refine_ls_structure_factor_coef Fsqd
_refine_ls_weighting_details 'w=1/[\s^2^(Fo^2^)+(0.0548P)^2^] where P=(Fo^2^+2Fc^2^)/3'
_refine_ls_weighting_scheme calc
_refine_ls_wR_factor_gt 0.0922
_refine_ls_wR_factor_ref 0.1012
_reflns_number_gt 1548
_reflns_number_total 2495
_reflns_threshold_expression 'I > 2\s(I)'
_cod_data_source_file ex2043sup1.cif
_cod_data_source_block I
_cod_original_sg_symbol_H-M 'C 2/c'
_cod_database_code 2243816

loop_
_space_group_symop_operation_xyz
'x, y, z'
'-x, y, -z+1/2'
'x+1/2, y+1/2, z'
'-x+1/2, y+1/2, -z+1/2'
'-x, -y, -z'
'x, -y, z-1/2'
'-x+1/2, -y+1/2, -z'
'x+1/2, -y+1/2, z-1/2'

loop_
_atom_site_type_symbol
_atom_site_label
_atom_site_fract_x
_atom_site_fract_y
_atom_site_fract_z
_atom_site_U_iso_or_equiv
_atom_site_adp_type
_atom_site_calc_flag
_atom_site_occupancy
_atom_site_disorder_assembly
_atom_site_disorder_group
O O1 0.63879(5) 0.40128(15) 0.44786(5) 0.0604(3) Uani d 1 . .
O O2 0.53785(6) 0.34750(15) 0.39356(6) 0.0641(4) Uani d 1 . .
O O3 0.44474(6) 0.07225(16) 0.65984(6) 0.0672(4) Uani d 1 . .
N N1 0.67268(6) 0.40557(18) 0.52191(7) 0.0559(4) Uani d 1 . .
C C11 0.45217(7) 0.17739(18) 0.53778(8) 0.0423(4) Uani d 1 . .
C C10 0.51760(7) 0.23684(17) 0.56343(8) 0.0409(4) Uani d 1 . .
H H10 0.528401 0.219863 0.614403 0.049 Uiso calc 1 . .
C C6 0.65205(7) 0.35594(18) 0.64799(8) 0.0419(4) Uani d 1 . .
C C5 0.61267(8) 0.43223(19) 0.69787(8) 0.0499(4) Uani d 1 . .
H H5 0.571966 0.479668 0.680373 0.060 Uiso calc 1 . .
C C8 0.56690(7) 0.31231(18) 0.52928(7) 0.0376(4) Uani d 1 . .
C C7 0.63081(7) 0.35667(18) 0.56711(8) 0.0400(4) Uani d 1 . .
C C12 0.42284(8) 0.1993(2) 0.46438(9) 0.0566(5) Uani d 1 . .
H H12 0.446785 0.253003 0.429297 0.068 Uiso calc 1 . .
C C1 0.71264(8) 0.2846(2) 0.67501(9) 0.0518(4) Uani d 1 . .
H H1 0.739346 0.232764 0.642170 0.062 Uiso calc 1 . .
C C16 0.41449(8) 0.0947(2) 0.58918(9) 0.0511(4) Uani d 1 . .
C C3 0.69408(9) 0.3668(2) 0.79957(9) 0.0633(5) Uani d 1 . .
H H3 0.708286 0.370488 0.850331 0.076 Uiso calc 1 . .
C C9 0.57442(8) 0.3509(2) 0.45076(8) 0.0474(4) Uani d 1 . .
C C2 0.73315(9) 0.2905(2) 0.75030(10) 0.0632(5) Uani d 1 . .
H H2 0.773723 0.242656 0.768033 0.076 Uiso calc 1 . .
C C4 0.63365(9) 0.4380(2) 0.77336(9) 0.0593(5) Uani d 1 . .
H H4 0.607189 0.489740 0.806480 0.071 Uiso calc 1 . .
C C15 0.35023(8) 0.0404(2) 0.56730(11) 0.0633(5) Uani d 1 . .
H H15 0.325381 -0.013537 0.601461 0.076 Uiso calc 1 . .
C C14 0.32368(9) 0.0672(2) 0.49456(12) 0.0717(6) Uani d 1 . .
H H14 0.280483 0.032695 0.480253 0.086 Uiso calc 1 . .
C C13 0.35978(9) 0.1436(2) 0.44307(11) 0.0710(6) Uani d 1 . .
H H13 0.341624 0.157705 0.393888 0.085 Uiso calc 1 . .
C C17 0.41045(9) -0.0215(3) 0.71332(9) 0.0764(6) Uani d 1 . .
H H17A 0.437527 -0.026963 0.760129 0.115 Uiso calc 1 . .
H H17B 0.370029 0.038399 0.720143 0.115 Uiso calc 1 . .
H H17C 0.400829 -0.138807 0.695475 0.115 Uiso calc 1 . .

loop_
_atom_site_aniso_label
_atom_site_aniso_U_11
_atom_site_aniso_U_22
_atom_site_aniso_U_33
_atom_site_aniso_U_12
_atom_site_aniso_U_13
_atom_site_aniso_U_23
O1 0.0531(8) 0.0810(9) 0.0494(6) -0.0098(6) 0.0165(5) 0.0092(5)
O2 0.0606(8) 0.0864(9) 0.0452(6) -0.0005(6) 0.0045(5) 0.0073(5)
O3 0.0630(8) 0.0842(9) 0.0568(7) -0.0219(6) 0.0176(6) 0.0039(6)
N1 0.0455(9) 0.0667(9) 0.0564(8) -0.0096(7) 0.0101(7) 0.0045(7)
C11 0.0345(9) 0.0357(8) 0.0577(9) -0.0008(7) 0.0086(7) -0.0027(7)
C10 0.0416(9) 0.0378(9) 0.0437(7) 0.0012(7) 0.0055(7) -0.0010(6)
C6 0.0362(9) 0.0402(9) 0.0494(8) -0.0053(7) 0.0054(7) -0.0032(7)
C5 0.0447(10) 0.0503(10) 0.0545(9) -0.0012(8) 0.0036(8) -0.0042(7)
C8 0.0354(9) 0.0362(8) 0.0421(7) -0.0012(7) 0.0083(6) 0.0011(6)
C7 0.0353(9) 0.0371(9) 0.0490(8) -0.0024(7) 0.0103(7) 0.0008(6)
C12 0.0477(11) 0.0553(11) 0.0653(10) -0.0036(8) -0.0009(8) 0.0075(8)
C1 0.0401(10) 0.0558(10) 0.0593(9) -0.0014(8) 0.0042(8) -0.0076(8)
C16 0.0454(11) 0.0462(10) 0.0639(10) -0.0059(8) 0.0161(8) -0.0066(8)
C3 0.0719(14) 0.0657(12) 0.0499(9) -0.0098(10) -0.0056(9) -0.0071(8)
C9 0.0471(11) 0.0485(10) 0.0478(8) -0.0001(8) 0.0109(8) 0.0042(7)
C2 0.0525(11) 0.0653(12) 0.0680(11) -0.0018(9) -0.0123(10) -0.0009(9)
C4 0.0619(13) 0.0622(12) 0.0547(9) -0.0024(9) 0.0112(9) -0.0136(8)
C15 0.0442(12) 0.0619(12) 0.0865(13) -0.0126(9) 0.0204(9) -0.0081(10)
C14 0.0387(11) 0.0725(13) 0.1023(15) -0.0101(9) -0.0008(11) -0.0090(11)
C13 0.0491(12) 0.0754(14) 0.0847(13) -0.0095(10) -0.0118(10) 0.0106(10)
C17 0.0838(14) 0.0802(14) 0.0719(11) -0.0161(11) 0.0400(10) 0.0042(10)

loop_
_atom_type_symbol
_atom_type_description
_atom_type_scat_dispersion_real
_atom_type_scat_dispersion_imag
_atom_type_scat_source
C C 0.0033 0.0016 'International Tables Vol C Tables 4.2.6.8 and 6.1.1.4'
H H 0.0000 0.0000 'International Tables Vol C Tables 4.2.6.8 and 6.1.1.4'
N N 0.0061 0.0033 'International Tables Vol C Tables 4.2.6.8 and 6.1.1.4'
O O 0.0106 0.0060 'International Tables Vol C Tables 4.2.6.8 and 6.1.1.4'

loop_
_geom_angle_atom_site_label_1
_geom_angle_atom_site_label_2
_geom_angle_atom_site_label_3
_geom_angle_site_symmetry_1
_geom_angle_site_symmetry_3
_geom_angle
_geom_angle_publ_flag
C9 O1 N1 . . 110.05(10) ?
C16 O3 C17 . . 118.75(13) ?
C7 N1 O1 . . 106.87(12) ?
C12 C11 C16 . . 117.50(15) ?
C12 C11 C10 . . 123.89(14) ?
C16 C11 C10 . . 118.61(14) ?
C8 C10 C11 . . 133.82(13) ?
C8 C10 H10 . . 113.1 ?
C11 C10 H10 . . 113.1 ?
C5 C6 C1 . . 119.18(14) ?
C5 C6 C7 . . 120.26(14) ?
C1 C6 C7 . . 120.52(14) ?
C4 C5 C6 . . 120.39(15) ?
C4 C5 H5 . . 119.8 ?
C6 C5 H5 . . 119.8 ?
C10 C8 C7 . . 123.95(12) ?
C10 C8 C9 . . 132.47(13) ?
C7 C8 C9 . . 103.27(12) ?
N1 C7 C8 . . 113.07(13) ?
N1 C7 C6 . . 118.35(13) ?
C8 C7 C6 . . 128.56(13) ?
C13 C12 C11 . . 121.68(17) ?
C13 C12 H12 . . 119.2 ?
C11 C12 H12 . . 119.2 ?
C2 C1 C6 . . 120.10(16) ?
C2 C1 H1 . . 119.9 ?
C6 C1 H1 . . 119.9 ?
O3 C16 C15 . . 123.35(16) ?
O3 C16 C11 . . 116.20(14) ?
C15 C16 C11 . . 120.45(16) ?
C2 C3 C4 . . 119.86(15) ?
C2 C3 H3 . . 120.1 ?
C4 C3 H3 . . 120.1 ?
O2 C9 O1 . . 118.92(13) ?
O2 C9 C8 . . 134.47(15) ?
O1 C9 C8 . . 106.61(12) ?
C1 C2 C3 . . 120.56(16) ?
C1 C2 H2 . . 119.7 ?
C3 C2 H2 . . 119.7 ?
C5 C4 C3 . . 119.91(16) ?
C5 C4 H4 . . 120.0 ?
C3 C4 H4 . . 120.0 ?
C14 C15 C16 . . 119.51(17) ?
C14 C15 H15 . . 120.2 ?
C16 C15 H15 . . 120.2 ?
C13 C14 C15 . . 121.19(17) ?
C13 C14 H14 . . 119.4 ?
C15 C14 H14 . . 119.4 ?
C14 C13 C12 . . 119.65(17) ?
C14 C13 H13 . . 120.2 ?
C12 C13 H13 . . 120.2 ?
O3 C17 H17A . . 109.5 ?
O3 C17 H17B . . 109.5 ?
H17A C17 H17B . . 109.5 ?
O3 C17 H17C . . 109.5 ?
H17A C17 H17C . . 109.5 ?
H17B C17 H17C . . 109.5 ?

loop_
_geom_bond_atom_site_label_1
_geom_bond_atom_site_label_2
_geom_bond_site_symmetry_2
_geom_bond_distance
_geom_bond_publ_flag
O1 C9 . 1.3729(18) ?
O1 N1 . 1.4376(15) ?
O2 C9 . 1.2085(17) ?
O3 C16 . 1.3663(18) ?
O3 C17 . 1.4341(18) ?
N1 C7 . 1.2914(18) ?
C11 C12 . 1.403(2) ?
C11 C16 . 1.408(2) ?
C11 C10 . 1.4394(19) ?
C10 C8 . 1.3566(19) ?
C10 H10 . 0.9300 ?
C6 C5 . 1.389(2) ?
C6 C1 . 1.391(2) ?
C6 C7 . 1.4754(19) ?
C5 C4 . 1.3824(19) ?
C5 H5 . 0.9300 ?
C8 C7 . 1.4475(19) ?
C8 C9 . 1.4654(18) ?
C12 C13 . 1.371(2) ?
C12 H12 . 0.9300 ?
C1 C2 . 1.377(2) ?
C1 H1 . 0.9300 ?
C16 C15 . 1.392(2) ?
C3 C2 . 1.378(2) ?
C3 C4 . 1.384(2) ?
C3 H3 . 0.9300 ?
C2 H2 . 0.9300 ?
C4 H4 . 0.9300 ?
C15 C14 . 1.379(2) ?
C15 H15 . 0.9300 ?
C14 C13 . 1.369(2) ?
C14 H14 . 0.9300 ?
C13 H13 . 0.9300 ?
C17 H17A . 0.9600 ?
C17 H17B . 0.9600 ?
C17 H17C . 0.9600 ?

loop_
_geom_hbond_atom_site_label_D
_geom_hbond_atom_site_label_H
_geom_hbond_atom_site_label_A
_geom_hbond_site_symmetry_D
_geom_hbond_site_symmetry_H
_geom_hbond_site_symmetry_A
_geom_hbond_distance_DH
_geom_hbond_distance_HA
_geom_hbond_distance_DA
_geom_hbond_angle_DHA
_geom_hbond_publ_flag
C4 H4 O2 . . 6_566 0.93 2.53 3.463(2) 176.00 yes
C5 H5 O2 . . 5_666 0.93 2.81 3.728(2) 169 yes
C10 H10 O3 . . . 0.93 2.26 2.7009(18) 108.00 yes
C12 H12 O2 . . . 0.93 2.15 2.998(2) 151.00 yes
C14 H14 N1 . . 3_445 0.93 2.58 3.396(2) 147.00 yes
C17 H17A O3 . . 2_656 0.96 2.78 3.615(2) 147 yes
C17 H17C Cg . . 2_656 0.96 2.82 3.606(2) 139 yes

loop_
_geom_torsion_atom_site_label_1
_geom_torsion_atom_site_label_2
_geom_torsion_atom_site_label_3
_geom_torsion_atom_site_label_4
_geom_torsion_site_symmetry_1
_geom_torsion_site_symmetry_2
_geom_torsion_site_symmetry_3
_geom_torsion_site_symmetry_4
_geom_torsion
_geom_torsion_publ_flag
C9 O1 N1 C7 . . . . 1.14(16) ?
C12 C11 C10 C8 . . . . -4.4(3) ?
C16 C11 C10 C8 . . . . 176.65(15) ?
C1 C6 C5 C4 . . . . 0.4(2) ?
C7 C6 C5 C4 . . . . -177.39(13) ?
C11 C10 C8 C7 . . . . -177.90(14) ?
C11 C10 C8 C9 . . . . -5.5(3) ?
O1 N1 C7 C8 . . . . 1.18(17) ?
O1 N1 C7 C6 . . . . -177.58(11) ?
C10 C8 C7 N1 . . . . 171.42(14) ?
C9 C8 C7 N1 . . . . -2.85(17) ?
C10 C8 C7 C6 . . . . -10.0(2) ?
C9 C8 C7 C6 . . . . 175.75(14) ?
C5 C6 C7 N1 . . . . 132.05(16) ?
C1 C6 C7 N1 . . . . -45.7(2) ?
C5 C6 C7 C8 . . . . -46.5(2) ?
C1 C6 C7 C8 . . . . 135.77(16) ?
C16 C11 C12 C13 . . . . 0.3(2) ?
C10 C11 C12 C13 . . . . -178.59(15) ?
C5 C6 C1 C2 . . . . -0.2(2) ?
C7 C6 C1 C2 . . . . 177.52(14) ?
C17 O3 C16 C15 . . . . 4.0(2) ?
C17 O3 C16 C11 . . . . -175.92(14) ?
C12 C11 C16 O3 . . . . 178.84(14) ?
C10 C11 C16 O3 . . . . -2.2(2) ?
C12 C11 C16 C15 . . . . -1.1(2) ?
C10 C11 C16 C15 . . . . 177.91(14) ?
N1 O1 C9 O2 . . . . 176.89(13) ?
N1 O1 C9 C8 . . . . -2.88(15) ?
C10 C8 C9 O2 . . . . 10.1(3) ?
C7 C8 C9 O2 . . . . -176.37(17) ?
C10 C8 C9 O1 . . . . -170.22(15) ?
C7 C8 C9 O1 . . . . 3.35(15) ?
C6 C1 C2 C3 . . . . 0.0(2) ?
C4 C3 C2 C1 . . . . 0.1(2) ?
C6 C5 C4 C3 . . . . -0.3(2) ?
C2 C3 C4 C5 . . . . 0.1(2) ?
O3 C16 C15 C14 . . . . -179.53(15) ?
C11 C16 C15 C14 . . . . 0.4(2) ?
C16 C15 C14 C13 . . . . 1.1(3) ?
C15 C14 C13 C12 . . . . -1.9(3) ?
C11 C12 C13 C14 . . . . 1.1(3) ?

_cod_database_fobs_code 2243816
